data_7709180
loop_
_publ_author_name
'Sharma, Mahendra K.'
'W\"olper, Christoph'
'Schulz, Stephan'

_publ_section_title
;
 Selective 1,2 addition of polar X-H bonds to the Ga-P double bond of
 gallaphosphene L(Cl)GaPGaL.
;
_journal_issue 4
_journal_name_full 'Dalton transactions (Cambridge, England : 2003)'
_journal_page_first 1612
_journal_page_last 1616
_journal_paper_doi 10.1039/d1dt04299h
_journal_volume 51
_journal_year 2022
_chemical_formula_sum 'C71 H96 Cl Ga2 N4 P S'
_chemical_formula_weight 1243.43
_space_group_crystal_system orthorhombic
_space_group_IT_number 60
_space_group_name_Hall '-P 2n 2ab'
_space_group_name_H-M_alt 'P b c n'
_atom_sites_solution_hydrogens mixed
_atom_sites_solution_primary direct
_atom_sites_solution_secondary difmap
_audit_creation_method SHELXL-2017/1
_audit_update_record
;
2021-10-14 deposited with the CCDC.	2021-12-23 downloaded from the CCDC.
;
_cell_angle_alpha 90
_cell_angle_beta 90
_cell_angle_gamma 90
_cell_formula_units_Z 8
_cell_length_a 42.1677(8)
_cell_length_b 18.8932(4)
_cell_length_c 16.6565(3)
_cell_measurement_reflns_used 9883
_cell_measurement_temperature 100(2)
_cell_measurement_theta_max 32.41
_cell_measurement_theta_min 2.45
_cell_volume 13269.9(4)
_computing_cell_refinement 'BRUKER APEX3(v2019.1-0)'
_computing_data_collection 'BRUKER APEX3(v2019.1-0)'
_computing_data_reduction 'BRUKER APEX3(v2019.1-0)'
_computing_molecular_graphics 'ORTEP/PLATON (Spek)'
_computing_publication_material 'BRUKER AXS SHELXTL (c) 2008 / Vers. 2008/4'
_computing_structure_refinement 'SHELXL-2017/1 (Sheldrick, 2017)'
_computing_structure_solution 'BRUKER APEX3(v2019.1-0)'
_diffrn_ambient_temperature 100(2)
_diffrn_detector_area_resol_mean 512
_diffrn_measured_fraction_theta_full 0.999
_diffrn_measured_fraction_theta_max 0.999
_diffrn_measurement_device_type 'Bruker D8 KAPPA II (APEX II detector)'
_diffrn_measurement_method 'Data collection strategy APEX 3/QUEEN'
_diffrn_radiation_monochromator 'Triumph Goebel mirror'
_diffrn_radiation_source 'fine-focus sealed tube'
_diffrn_radiation_type MoK\a
_diffrn_radiation_wavelength 0.71073
_diffrn_reflns_av_R_equivalents 0.0637
_diffrn_reflns_av_unetI/netI 0.0261
_diffrn_reflns_Laue_measured_fraction_full 0.999
_diffrn_reflns_Laue_measured_fraction_max 0.999
_diffrn_reflns_limit_h_max 64
_diffrn_reflns_limit_h_min -64
_diffrn_reflns_limit_k_max 29
_diffrn_reflns_limit_k_min -27
_diffrn_reflns_limit_l_max 25
_diffrn_reflns_limit_l_min -25
_diffrn_reflns_number 467617
_diffrn_reflns_point_group_measured_fraction_full 0.999
_diffrn_reflns_point_group_measured_fraction_max 0.999
_diffrn_reflns_theta_full 25.242
_diffrn_reflns_theta_max 33.170
_diffrn_reflns_theta_min 1.895
_exptl_absorpt_coefficient_mu 0.951
_exptl_absorpt_correction_T_max 0.75
_exptl_absorpt_correction_T_min 0.71
_exptl_absorpt_correction_type multi-scan
_exptl_absorpt_process_details
; 
 SADABS
 R.H. Blessing, Acta Cryst. (1995) A51 33-38 
;
_exptl_crystal_colour colourless
_exptl_crystal_density_diffrn 1.245
_exptl_crystal_description block
_exptl_crystal_F_000 5280
_exptl_crystal_size_max 0.176
_exptl_crystal_size_mid 0.173
_exptl_crystal_size_min 0.158
_refine_diff_density_max 0.512
_refine_diff_density_min -0.427
_refine_diff_density_rms 0.073
_refine_ls_extinction_method none
_refine_ls_goodness_of_fit_ref 1.132
_refine_ls_hydrogen_treatment mixed
_refine_ls_matrix_type full
_refine_ls_number_parameters 811
_refine_ls_number_reflns 25352
_refine_ls_number_restraints 313
_refine_ls_restrained_S_all 1.129
_refine_ls_R_factor_all 0.0581
_refine_ls_R_factor_gt 0.0392
_refine_ls_shift/su_max 0.003
_refine_ls_shift/su_mean 0.000
_refine_ls_structure_factor_coef Fsqd
_refine_ls_weighting_details 'w=1/[\s^2^(Fo^2^)+(0.0281P)^2^+9.7373P] where P=(Fo^2^+2Fc^2^)/3'
_refine_ls_weighting_scheme calc
_refine_ls_wR_factor_gt 0.0827
_refine_ls_wR_factor_ref 0.0896
_reflns_Friedel_coverage 0.000
_reflns_number_gt 20032
_reflns_number_total 25352
_reflns_threshold_expression 'I > 2\s(I)'
_cod_data_source_file d1dt04299h2.cif
_cod_data_source_block mks_033m
_cod_depositor_comments
;
The following automatic conversions were performed:

data item '_atom_sites_solution_secondary' value 'diffmap' was
changed to 'difmap'.

Automatic conversion script
Id: cif_fix_values 7556 2019-12-06 15:28:31Z antanas 

 Adding full bibliography for 7709177--7709182.cif.
;
_cod_database_code 7709180
_shelx_shelxl_version_number 2017/1
_shelx_space_group_comment
;
The symmetry employed for this shelxl refinement is uniquely defined
by the following loop, which should always be used as a source of
symmetry information in preference to the above space-group names.
They are only intended as comments.
;
_shelx_estimated_absorpt_t_min 0.850
_shelx_estimated_absorpt_t_max 0.864

loop_
_space_group_symop_operation_xyz
'x, y, z'
'-x+1/2, -y+1/2, z+1/2'
'-x, y, -z+1/2'
'x+1/2, -y+1/2, -z'
'-x, -y, -z'
'x-1/2, y-1/2, -z-1/2'
'x, -y, z-1/2'
'-x-1/2, y-1/2, z'

loop_
_atom_site_label
_atom_site_type_symbol
_atom_site_fract_x
_atom_site_fract_y
_atom_site_fract_z
_atom_site_U_iso_or_equiv
_atom_site_adp_type
_atom_site_occupancy
_atom_site_site_symmetry_order
_atom_site_calc_flag
_atom_site_refinement_flags_posn
_atom_site_refinement_flags_adp
_atom_site_refinement_flags_occupancy
_atom_site_disorder_assembly
_atom_site_disorder_group
Ga1 Ga 0.12919(2) 0.38080(2) 0.98599(2) 0.01101(3) Uani 1 1 d . . . . .
Ga2 Ga 0.13085(2) 0.17854(2) 1.01577(2) 0.01282(3) Uani 1 1 d . . . . .
Cl1 Cl 0.12659(2) 0.36926(2) 0.85413(2) 0.01625(6) Uani 1 1 d . . . . .
S1 S 0.10118(2) 0.19491(2) 0.90467(2) 0.01951(7) Uani 1 1 d . . . . .
P1 P 0.14148(2) 0.28882(2) 1.07233(2) 0.01627(7) Uani 1 1 d . . . . .
H1 H 0.1736(10) 0.291(2) 1.053(2) 0.119(14) Uiso 1 1 d . . . . .
N1 N 0.09257(3) 0.44180(6) 1.00882(7) 0.01283(19) Uani 1 1 d . . . . .
N2 N 0.16126(3) 0.45488(6) 0.99923(6) 0.0131(2) Uani 1 1 d . . . . .
N3 N 0.16723(3) 0.11670(6) 0.99252(7) 0.0136(2) Uani 1 1 d . . . . .
N4 N 0.11275(3) 0.11608(6) 1.09885(7) 0.0162(2) Uani 1 1 d . . . . .
C1 C 0.09450(3) 0.51027(7) 0.98947(8) 0.0142(2) Uani 1 1 d . . . . .
C2 C 0.12287(3) 0.54471(7) 0.96818(8) 0.0162(2) Uani 1 1 d . . . . .
H2 H 0.120553 0.589618 0.943196 0.019 Uiso 1 1 calc R U . . .
C3 C 0.15406(3) 0.52128(7) 0.97911(8) 0.0145(2) Uani 1 1 d . . . . .
C4 C 0.06528(3) 0.55616(8) 0.99083(9) 0.0198(3) Uani 1 1 d . . . . .
H4A H 0.055400 0.556094 0.937575 0.030 Uiso 1 1 calc R U . . .
H4B H 0.071202 0.604648 1.005380 0.030 Uiso 1 1 calc R U . . .
H4C H 0.050236 0.537581 1.030414 0.030 Uiso 1 1 calc R U . . .
C5 C 0.18033(3) 0.57480(8) 0.96886(9) 0.0194(3) Uani 1 1 d . . . . .
H5A H 0.192845 0.562905 0.921159 0.029 Uiso 1 1 calc R U . . .
H5B H 0.194048 0.574140 1.016340 0.029 Uiso 1 1 calc R U . . .
H5C H 0.171141 0.622109 0.962417 0.029 Uiso 1 1 calc R U . . .
C6 C 0.06277(3) 0.41279(7) 1.03793(8) 0.0131(2) Uani 1 1 d . . . . .
C7 C 0.03847(3) 0.39500(7) 0.98361(8) 0.0149(2) Uani 1 1 d . . . . .
C8 C 0.01041(3) 0.36634(8) 1.01507(9) 0.0177(2) Uani 1 1 d . . . . .
H8 H -0.006291 0.353877 0.979502 0.021 Uiso 1 1 calc R U . . .
C9 C 0.00650(3) 0.35583(8) 1.09634(9) 0.0195(3) Uani 1 1 d . . . . .
H9 H -0.012721 0.336275 1.116199 0.023 Uiso 1 1 calc R U . . .
C10 C 0.03058(3) 0.37378(8) 1.14904(9) 0.0182(3) Uani 1 1 d . . . . .
H10 H 0.027721 0.366167 1.204949 0.022 Uiso 1 1 calc R U . . .
C11 C 0.05903(3) 0.40291(7) 1.12137(8) 0.0147(2) Uani 1 1 d . . . . .
C12 C 0.04051(3) 0.40694(8) 0.89350(8) 0.0170(2) Uani 1 1 d . . . . .
H12 H 0.060758 0.432492 0.881778 0.020 Uiso 1 1 calc R U . . .
C13 C 0.01277(4) 0.45322(9) 0.86431(10) 0.0243(3) Uani 1 1 d . . . . .
H13A H 0.016783 0.468550 0.809033 0.036 Uiso 1 1 calc R U . . .
H13B H 0.010792 0.494815 0.899108 0.036 Uiso 1 1 calc R U . . .
H13C H -0.006933 0.425757 0.866218 0.036 Uiso 1 1 calc R U . . .
C14 C 0.04076(4) 0.33694(9) 0.84721(10) 0.0241(3) Uani 1 1 d . . . . .
H14A H 0.042208 0.346597 0.789522 0.036 Uiso 1 1 calc R U . . .
H14B H 0.021170 0.310821 0.858425 0.036 Uiso 1 1 calc R U . . .
H14C H 0.059043 0.308581 0.864055 0.036 Uiso 1 1 calc R U . . .
C15 C 0.08451(3) 0.42600(8) 1.18043(8) 0.0181(3) Uani 1 1 d . . . . .
H15 H 0.105549 0.415916 1.155187 0.022 Uiso 1 1 calc R U . . .
C16 C 0.08286(5) 0.50594(9) 1.19624(11) 0.0306(4) Uani 1 1 d . . . . .
H16A H 0.087552 0.531635 1.146534 0.046 Uiso 1 1 calc R U . . .
H16B H 0.098428 0.518787 1.237422 0.046 Uiso 1 1 calc R U . . .
H16C H 0.061537 0.518448 1.214869 0.046 Uiso 1 1 calc R U . . .
C17 C 0.08332(5) 0.38601(11) 1.25995(10) 0.0351(4) Uani 1 1 d . . . . .
H17A H 0.083524 0.334963 1.249530 0.053 Uiso 1 1 calc R U . . .
H17B H 0.063869 0.398609 1.288819 0.053 Uiso 1 1 calc R U . . .
H17C H 0.101792 0.398774 1.292581 0.053 Uiso 1 1 calc R U . . .
C18 C 0.19267(3) 0.43776(7) 1.02753(8) 0.0143(2) Uani 1 1 d . . . . .
C19 C 0.21626(3) 0.41570(7) 0.97356(8) 0.0139(2) Uani 1 1 d . . . . .
C20 C 0.24535(3) 0.39391(8) 1.00516(9) 0.0179(3) Uani 1 1 d . . . . .
H20 H 0.261313 0.376716 0.969939 0.021 Uiso 1 1 calc R U . . .
C21 C 0.25137(4) 0.39689(8) 1.08666(9) 0.0210(3) Uani 1 1 d . . . . .
H21 H 0.271442 0.382581 1.106878 0.025 Uiso 1 1 calc R U . . .
C22 C 0.22815(4) 0.42071(9) 1.13882(9) 0.0213(3) Uani 1 1 d . . . . .
H22 H 0.232688 0.423723 1.194582 0.026 Uiso 1 1 calc R U . . .
C23 C 0.19823(3) 0.44039(8) 1.11103(8) 0.0182(3) Uani 1 1 d . . . . .
C24 C 0.21186(3) 0.41622(7) 0.88318(8) 0.0145(2) Uani 1 1 d . . . . .
H24 H 0.191030 0.438953 0.870617 0.017 Uiso 1 1 calc R U . . .
C25 C 0.23832(3) 0.45961(8) 0.84316(9) 0.0199(3) Uani 1 1 d . . . . .
H25A H 0.234283 0.462839 0.785337 0.030 Uiso 1 1 calc R U . . .
H25B H 0.258790 0.436396 0.852288 0.030 Uiso 1 1 calc R U . . .
H25C H 0.238769 0.507281 0.866336 0.030 Uiso 1 1 calc R U . . .
C26 C 0.21161(4) 0.34074(8) 0.84985(10) 0.0221(3) Uani 1 1 d . . . . .
H26A H 0.206604 0.341979 0.792415 0.033 Uiso 1 1 calc R U . . .
H26B H 0.195538 0.312754 0.878131 0.033 Uiso 1 1 calc R U . . .
H26C H 0.232509 0.319142 0.857678 0.033 Uiso 1 1 calc R U . . .
C27 C 0.17258(4) 0.46512(11) 1.16863(9) 0.0276(4) Uani 1 1 d . . . . .
H27 H 0.151688 0.452479 1.144095 0.033 Uiso 1 1 calc R U . . .
C28 C 0.17300(5) 0.54550(11) 1.17951(10) 0.0349(4) Uani 1 1 d . . . . .
H28A H 0.166601 0.568370 1.129248 0.052 Uiso 1 1 calc R U . . .
H28B H 0.194451 0.560839 1.193956 0.052 Uiso 1 1 calc R U . . .
H28C H 0.158202 0.558790 1.222312 0.052 Uiso 1 1 calc R U . . .
C29 C 0.17433(5) 0.42800(12) 1.25011(10) 0.0382(5) Uani 1 1 d . . . . .
H29A H 0.175077 0.376648 1.242008 0.057 Uiso 1 1 calc R U . . .
H29B H 0.155567 0.440202 1.281946 0.057 Uiso 1 1 calc R U . . .
H29C H 0.193469 0.443360 1.278575 0.057 Uiso 1 1 calc R U . . .
C30 C 0.16550(3) 0.04711(7) 1.00542(8) 0.0151(2) Uani 1 1 d . . . . .
C31 C 0.14156(3) 0.01447(7) 1.05055(8) 0.0169(2) Uani 1 1 d . . . . .
H31 H 0.140800 -0.035721 1.047795 0.020 Uiso 1 1 calc R U . . .
C32 C 0.11862(3) 0.04665(7) 1.09919(9) 0.0175(2) Uani 1 1 d . . . . .
C33 C 0.19064(3) -0.00105(8) 0.97171(9) 0.0206(3) Uani 1 1 d . . . . .
H33A H 0.189526 -0.000575 0.912949 0.031 Uiso 1 1 calc R U . . .
H33B H 0.187153 -0.049350 0.991270 0.031 Uiso 1 1 calc R U . . .
H33C H 0.211591 0.015424 0.988984 0.031 Uiso 1 1 calc R U . . .
C34 C 0.10003(4) -0.00153(8) 1.15353(10) 0.0262(3) Uani 1 1 d . . . . .
H34A H 0.077740 -0.001885 1.136841 0.039 Uiso 1 1 calc R U . . .
H34B H 0.101572 0.015518 1.208961 0.039 Uiso 1 1 calc R U . . .
H34C H 0.108648 -0.049606 1.150195 0.039 Uiso 1 1 calc R U . . .
C35 C 0.19657(3) 0.14344(7) 0.95884(8) 0.0143(2) Uani 1 1 d . . . . .
C36 C 0.20162(3) 0.14416(7) 0.87545(8) 0.0162(2) Uani 1 1 d . . . . .
C37 C 0.23152(4) 0.16515(8) 0.84776(9) 0.0203(3) Uani 1 1 d . . . . .
H37 H 0.235535 0.165719 0.791643 0.024 Uiso 1 1 calc R U . . .
C38 C 0.25534(3) 0.18509(8) 0.90010(10) 0.0227(3) Uani 1 1 d . . . . .
H38 H 0.275615 0.197963 0.879971 0.027 Uiso 1 1 calc R U . . .
C39 C 0.24958(3) 0.18624(8) 0.98205(10) 0.0217(3) Uani 1 1 d . . . . .
H39 H 0.265848 0.201358 1.017578 0.026 Uiso 1 1 calc R U . . .
C40 C 0.22023(3) 0.16553(7) 1.01331(9) 0.0172(2) Uani 1 1 d . . . . .
C41 C 0.17636(4) 0.12297(8) 0.81479(9) 0.0191(3) Uani 1 1 d . . . . .
H41 H 0.157599 0.104465 0.844914 0.023 Uiso 1 1 calc R U . . .
C42 C 0.18809(4) 0.06451(9) 0.75795(10) 0.0273(3) Uani 1 1 d . . . . .
H42A H 0.170938 0.051010 0.721317 0.041 Uiso 1 1 calc R U . . .
H42B H 0.194623 0.023194 0.789435 0.041 Uiso 1 1 calc R U . . .
H42C H 0.206182 0.082051 0.726842 0.041 Uiso 1 1 calc R U . . .
C43 C 0.16568(4) 0.18718(9) 0.76558(10) 0.0267(3) Uani 1 1 d . . . . .
H43A H 0.183515 0.204705 0.733523 0.040 Uiso 1 1 calc R U . . .
H43B H 0.158386 0.224602 0.801894 0.040 Uiso 1 1 calc R U . . .
H43C H 0.148297 0.173310 0.729826 0.040 Uiso 1 1 calc R U . . .
C44 C 0.21481(4) 0.16380(8) 1.10364(9) 0.0197(3) Uani 1 1 d . . . . .
H44 H 0.191513 0.169674 1.112709 0.024 Uiso 1 1 calc R U . . .
C45 C 0.22428(5) 0.09261(10) 1.14000(11) 0.0360(4) Uani 1 1 d . . . . .
H45A H 0.211115 0.055052 1.116853 0.054 Uiso 1 1 calc R U . . .
H45B H 0.221149 0.094036 1.198280 0.054 Uiso 1 1 calc R U . . .
H45C H 0.246644 0.083103 1.128197 0.054 Uiso 1 1 calc R U . . .
C46 C 0.23134(5) 0.22348(11) 1.14819(12) 0.0382(4) Uani 1 1 d . . . . .
H46A H 0.254362 0.217906 1.143207 0.057 Uiso 1 1 calc R U . . .
H46B H 0.225369 0.222040 1.205029 0.057 Uiso 1 1 calc R U . . .
H46C H 0.224953 0.269004 1.125078 0.057 Uiso 1 1 calc R U . . .
C47 C 0.09176(3) 0.14459(7) 1.15942(9) 0.0181(3) Uani 1 1 d . . . . .
C48 C 0.05916(4) 0.15045(8) 1.14309(9) 0.0198(3) Uani 1 1 d . . . . .
C49 C 0.03948(4) 0.17754(9) 1.20311(10) 0.0259(3) Uani 1 1 d . . . . .
H49 H 0.017441 0.182692 1.192882 0.031 Uiso 1 1 calc R U . . .
C50 C 0.05146(4) 0.19698(9) 1.27702(10) 0.0283(3) Uani 1 1 d . . . . .
H50 H 0.037632 0.214388 1.317484 0.034 Uiso 1 1 calc R U . . .
C51 C 0.08363(4) 0.19110(9) 1.29212(10) 0.0270(3) Uani 1 1 d . . . . .
H51 H 0.091691 0.204799 1.343062 0.032 Uiso 1 1 calc R U . . .
C52 C 0.10446(4) 0.16536(8) 1.23377(9) 0.0226(3) Uani 1 1 d . . . . .
C53 C 0.04472(4) 0.12754(8) 1.06388(10) 0.0228(3) Uani 1 1 d . . . . .
H53 H 0.062177 0.109010 1.029105 0.027 Uiso 1 1 calc R U . . .
C54 C 0.02019(5) 0.06843(11) 1.07446(14) 0.0389(4) Uani 1 1 d . . . . .
H54A H 0.012891 0.052449 1.021627 0.058 Uiso 1 1 calc R U . . .
H54B H 0.002116 0.086362 1.105336 0.058 Uiso 1 1 calc R U . . .
H54C H 0.029887 0.028662 1.103184 0.058 Uiso 1 1 calc R U . . .
C55 C 0.02922(4) 0.18987(10) 1.02021(12) 0.0322(4) Uani 1 1 d . . . . .
H55A H 0.023080 0.175199 0.965964 0.048 Uiso 1 1 calc R U . . .
H55B H 0.044313 0.229205 1.016849 0.048 Uiso 1 1 calc R U . . .
H55C H 0.010347 0.205116 1.049871 0.048 Uiso 1 1 calc R U . . .
C56 C 0.13956(4) 0.15984(11) 1.25359(10) 0.0319(4) Uani 1 1 d . . . . .
H56 H 0.151214 0.149149 1.202721 0.038 Uiso 1 1 calc R U . . .
C57 C 0.14621(6) 0.09990(12) 1.31292(16) 0.0485(6) Uani 1 1 d . . . . .
H57A H 0.138775 0.055005 1.290244 0.073 Uiso 1 1 calc R U . . .
H57B H 0.135043 0.109254 1.363424 0.073 Uiso 1 1 calc R U . . .
H57C H 0.169058 0.097030 1.323133 0.073 Uiso 1 1 calc R U . . .
C58 C 0.15275(5) 0.22867(12) 1.28761(13) 0.0431(5) Uani 1 1 d . . . . .
H58A H 0.175706 0.224120 1.295154 0.065 Uiso 1 1 calc R U . . .
H58B H 0.142649 0.238679 1.339365 0.065 Uiso 1 1 calc R U . . .
H58C H 0.148369 0.267478 1.250178 0.065 Uiso 1 1 calc R U . . .
C59 C 0.08153(3) 0.11899(8) 0.86780(9) 0.0181(3) Uani 1 1 d . . . . .
C60 C 0.06019(4) 0.13104(9) 0.80450(10) 0.0252(3) Uani 1 1 d . . . . .
H60 H 0.057926 0.177382 0.783136 0.030 Uiso 1 1 calc R U . . .
C61 C 0.04248(4) 0.07618(11) 0.77301(11) 0.0313(4) Uani 1 1 d . . . . .
H61 H 0.028221 0.085083 0.730012 0.038 Uiso 1 1 calc R U . . .
C62 C 0.04532(4) 0.00826(10) 0.80360(11) 0.0315(4) Uani 1 1 d . . . . .
H62 H 0.032686 -0.029113 0.782800 0.038 Uiso 1 1 calc R U . . .
C63 C 0.06678(4) -0.00451(9) 0.86482(10) 0.0283(3) Uani 1 1 d . . . . .
H63 H 0.069059 -0.051089 0.885517 0.034 Uiso 1 1 calc R U . . .
C64 C 0.08506(4) 0.05026(8) 0.89639(9) 0.0225(3) Uani 1 1 d . . . . .
H64 H 0.100008 0.040620 0.937632 0.027 Uiso 1 1 calc R U . . .
C1_1 C 0.12450(9) 0.22772(17) 0.56126(17) 0.0465(8) Uani 0.805(5) 1 d D U P A 1
C2_1 C 0.11558(13) 0.2779(2) 0.6179(2) 0.0644(13) Uani 0.805(5) 1 d D U P A 1
H2_1 H 0.131163 0.307080 0.642412 0.077 Uiso 0.805(5) 1 calc R U P A 1
C3_1 C 0.08438(15) 0.2852(3) 0.6383(3) 0.0931(19) Uani 0.805(5) 1 d D U P A 1
H3_1 H 0.078639 0.318533 0.678428 0.112 Uiso 0.805(5) 1 calc R U P A 1
C4_1 C 0.06106(14) 0.2455(4) 0.6022(4) 0.102(2) Uani 0.805(5) 1 d D U P A 1
H4_1 H 0.039387 0.253016 0.615146 0.122 Uiso 0.805(5) 1 calc R U P A 1
C5_1 C 0.06961(12) 0.1943(3) 0.5467(3) 0.0891(16) Uani 0.805(5) 1 d D U P A 1
H5_1 H 0.053964 0.164905 0.522789 0.107 Uiso 0.805(5) 1 calc R U P A 1
C6_1 C 0.10136(10) 0.1866(3) 0.5264(2) 0.0574(10) Uani 0.805(5) 1 d D U P A 1
H6_1 H 0.107243 0.152160 0.487662 0.069 Uiso 0.805(5) 1 calc R U P A 1
C7_1 C 0.15813(9) 0.21648(19) 0.53965(19) 0.0587(10) Uani 0.805(5) 1 d D U P A 1
H7A_1 H 0.165881 0.173186 0.565442 0.088 Uiso 0.805(5) 1 calc R U P A 1
H7B_1 H 0.170753 0.256928 0.557939 0.088 Uiso 0.805(5) 1 calc R U P A 1
H7C_1 H 0.160036 0.211855 0.481250 0.088 Uiso 0.805(5) 1 calc R U P A 1
C1_2 C 0.1005(2) 0.2565(6) 0.6017(6) 0.036(2) Uani 0.195(5) 1 d D U P A 2
C2_2 C 0.0685(3) 0.2637(10) 0.6206(10) 0.047(4) Uani 0.195(5) 1 d D U P A 2
H2_2 H 0.061583 0.301013 0.654574 0.056 Uiso 0.195(5) 1 calc R U P A 2
C3_2 C 0.0469(2) 0.2158(7) 0.5890(9) 0.048(3) Uani 0.195(5) 1 d D U P A 2
H3_2 H 0.025005 0.221509 0.600274 0.057 Uiso 0.195(5) 1 calc R U P A 2
C4_2 C 0.0566(3) 0.1600(7) 0.5418(8) 0.050(3) Uani 0.195(5) 1 d D U P A 2
H4_2 H 0.041660 0.126467 0.522536 0.060 Uiso 0.195(5) 1 calc R U P A 2
C5_2 C 0.0888(3) 0.1532(7) 0.5223(7) 0.047(3) Uani 0.195(5) 1 d D U P A 2
H5_2 H 0.095657 0.115536 0.488802 0.056 Uiso 0.195(5) 1 calc R U P A 2
C6_2 C 0.1104(3) 0.2009(7) 0.5517(8) 0.042(3) Uani 0.195(5) 1 d D U P A 2
H6_2 H 0.132166 0.196325 0.538080 0.050 Uiso 0.195(5) 1 calc R U P A 2
C7_2 C 0.1234(3) 0.3058(7) 0.6324(9) 0.053(4) Uani 0.195(5) 1 d D U P A 2
H7A_2 H 0.118057 0.353615 0.614129 0.079 Uiso 0.195(5) 1 calc R U P A 2
H7B_2 H 0.144529 0.292932 0.612752 0.079 Uiso 0.195(5) 1 calc R U P A 2
H7C_2 H 0.123225 0.304369 0.691198 0.079 Uiso 0.195(5) 1 calc R U P A 2

loop_
_atom_site_aniso_label
_atom_site_aniso_U_11
_atom_site_aniso_U_22
_atom_site_aniso_U_33
_atom_site_aniso_U_23
_atom_site_aniso_U_13
_atom_site_aniso_U_12
Ga1 0.00946(6) 0.01301(6) 0.01058(6) -0.00007(5) -0.00017(5) 0.00027(5)
Ga2 0.01091(6) 0.01347(6) 0.01409(6) 0.00046(5) 0.00188(5) 0.00143(5)
Cl1 0.01690(14) 0.02066(14) 0.01119(12) -0.00091(11) 0.00005(11) -0.00116(11)
S1 0.01751(16) 0.01801(15) 0.02303(16) 0.00146(13) -0.00609(13) 0.00007(12)
P1 0.02093(17) 0.01448(15) 0.01341(14) 0.00090(12) -0.00339(13) 0.00138(12)
N1 0.0106(5) 0.0154(5) 0.0125(5) 0.0002(4) -0.0005(4) 0.0003(4)
N2 0.0113(5) 0.0158(5) 0.0122(5) -0.0012(4) -0.0005(4) -0.0012(4)
N3 0.0113(5) 0.0150(5) 0.0145(5) 0.0009(4) 0.0023(4) 0.0019(4)
N4 0.0147(5) 0.0156(5) 0.0184(5) 0.0002(4) 0.0050(4) 0.0010(4)
C1 0.0136(5) 0.0160(6) 0.0130(5) -0.0013(4) -0.0006(4) 0.0021(4)
C2 0.0167(6) 0.0145(6) 0.0174(6) 0.0017(5) 0.0008(5) 0.0000(4)
C3 0.0148(6) 0.0156(6) 0.0131(5) -0.0020(4) 0.0013(4) -0.0027(4)
C4 0.0160(6) 0.0179(6) 0.0256(7) 0.0015(5) 0.0008(5) 0.0042(5)
C5 0.0177(6) 0.0175(6) 0.0229(7) -0.0020(5) 0.0027(5) -0.0047(5)
C6 0.0094(5) 0.0147(5) 0.0152(5) 0.0001(4) 0.0011(4) 0.0018(4)
C7 0.0119(5) 0.0165(6) 0.0163(6) -0.0008(5) -0.0012(5) 0.0026(4)
C8 0.0115(6) 0.0188(6) 0.0229(6) -0.0018(5) -0.0007(5) 0.0001(4)
C9 0.0135(6) 0.0195(6) 0.0255(7) 0.0004(5) 0.0030(5) -0.0010(5)
C10 0.0157(6) 0.0208(6) 0.0180(6) 0.0013(5) 0.0033(5) 0.0008(5)
C11 0.0135(6) 0.0160(6) 0.0145(5) 0.0004(4) 0.0007(4) 0.0023(4)
C12 0.0132(6) 0.0222(7) 0.0157(6) -0.0014(5) -0.0028(5) 0.0029(5)
C13 0.0197(7) 0.0319(8) 0.0212(7) 0.0016(6) -0.0044(5) 0.0076(6)
C14 0.0215(7) 0.0279(8) 0.0227(7) -0.0078(6) -0.0022(6) 0.0030(6)
C15 0.0145(6) 0.0261(7) 0.0136(6) -0.0005(5) 0.0011(5) -0.0002(5)
C16 0.0346(9) 0.0298(8) 0.0274(8) -0.0106(7) -0.0044(7) -0.0008(7)
C17 0.0310(9) 0.0535(12) 0.0210(7) 0.0129(8) -0.0080(7) -0.0119(8)
C18 0.0116(5) 0.0166(6) 0.0147(6) 0.0005(4) -0.0021(4) -0.0024(4)
C19 0.0121(5) 0.0148(5) 0.0147(6) 0.0013(4) -0.0007(4) -0.0020(4)
C20 0.0136(6) 0.0195(6) 0.0206(6) 0.0018(5) -0.0015(5) -0.0007(5)
C21 0.0155(6) 0.0247(7) 0.0229(7) 0.0037(5) -0.0074(5) -0.0013(5)
C22 0.0186(7) 0.0294(8) 0.0159(6) 0.0021(5) -0.0062(5) -0.0064(5)
C23 0.0153(6) 0.0256(7) 0.0138(6) -0.0006(5) -0.0015(5) -0.0067(5)
C24 0.0126(6) 0.0156(6) 0.0152(6) -0.0006(5) 0.0001(4) 0.0003(4)
C25 0.0144(6) 0.0265(7) 0.0189(6) 0.0032(5) 0.0019(5) -0.0019(5)
C26 0.0252(7) 0.0175(6) 0.0236(7) -0.0045(5) -0.0029(6) 0.0021(5)
C27 0.0155(7) 0.0540(11) 0.0133(6) -0.0073(6) 0.0003(5) -0.0082(7)
C28 0.0318(9) 0.0546(12) 0.0182(7) -0.0097(7) -0.0014(6) 0.0142(8)
C29 0.0390(10) 0.0588(12) 0.0167(7) -0.0026(8) 0.0039(7) -0.0244(9)
C30 0.0141(6) 0.0167(6) 0.0145(6) 0.0010(4) 0.0005(4) 0.0028(4)
C31 0.0167(6) 0.0146(6) 0.0194(6) 0.0013(5) 0.0036(5) 0.0023(5)
C32 0.0169(6) 0.0166(6) 0.0189(6) 0.0020(5) 0.0031(5) -0.0002(5)
C33 0.0191(6) 0.0168(6) 0.0259(7) 0.0010(5) 0.0058(5) 0.0049(5)
C34 0.0288(8) 0.0188(7) 0.0311(8) 0.0032(6) 0.0140(7) -0.0009(6)
C35 0.0117(5) 0.0133(5) 0.0181(6) 0.0016(5) 0.0032(4) 0.0022(4)
C36 0.0153(6) 0.0149(6) 0.0183(6) 0.0008(5) 0.0046(5) 0.0027(5)
C37 0.0191(7) 0.0190(6) 0.0227(7) 0.0032(5) 0.0081(5) 0.0027(5)
C38 0.0134(6) 0.0212(7) 0.0336(8) 0.0070(6) 0.0069(6) 0.0017(5)
C39 0.0135(6) 0.0212(7) 0.0303(7) 0.0054(6) -0.0015(6) 0.0005(5)
C40 0.0138(6) 0.0165(6) 0.0212(6) 0.0042(5) 0.0005(5) 0.0027(4)
C41 0.0200(7) 0.0218(7) 0.0155(6) -0.0003(5) 0.0046(5) -0.0006(5)
C42 0.0316(9) 0.0283(8) 0.0221(7) -0.0057(6) 0.0085(6) -0.0026(6)
C43 0.0295(8) 0.0300(8) 0.0206(7) 0.0042(6) -0.0029(6) 0.0003(6)
C44 0.0171(6) 0.0223(7) 0.0196(6) 0.0019(5) -0.0038(5) 0.0000(5)
C45 0.0495(12) 0.0314(9) 0.0271(8) 0.0085(7) -0.0095(8) 0.0062(8)
C46 0.0472(12) 0.0374(10) 0.0299(9) -0.0047(8) -0.0024(8) -0.0148(8)
C47 0.0194(6) 0.0157(6) 0.0193(6) 0.0009(5) 0.0085(5) 0.0005(5)
C48 0.0186(6) 0.0161(6) 0.0247(7) 0.0007(5) 0.0086(5) 0.0008(5)
C49 0.0215(7) 0.0239(7) 0.0323(8) -0.0008(6) 0.0133(6) 0.0021(6)
C50 0.0308(8) 0.0259(8) 0.0283(8) -0.0040(6) 0.0165(7) 0.0018(6)
C51 0.0320(9) 0.0274(8) 0.0216(7) -0.0036(6) 0.0104(6) -0.0029(6)
C52 0.0242(7) 0.0236(7) 0.0201(7) -0.0004(5) 0.0078(6) -0.0014(6)
C53 0.0162(6) 0.0234(7) 0.0289(8) -0.0020(6) 0.0052(6) 0.0008(5)
C54 0.0330(10) 0.0344(10) 0.0491(11) -0.0044(9) 0.0036(9) -0.0116(8)
C55 0.0243(8) 0.0351(9) 0.0373(9) 0.0009(8) 0.0024(7) 0.0097(7)
C56 0.0245(8) 0.0516(11) 0.0195(7) -0.0057(7) 0.0043(6) -0.0025(7)
C57 0.0404(12) 0.0377(11) 0.0674(16) -0.0052(11) -0.0086(11) 0.0123(9)
C58 0.0454(12) 0.0504(12) 0.0337(10) 0.0133(9) -0.0141(9) -0.0188(10)
C59 0.0134(6) 0.0218(7) 0.0193(6) -0.0034(5) 0.0007(5) 0.0003(5)
C60 0.0208(7) 0.0304(8) 0.0244(7) -0.0050(6) -0.0038(6) 0.0030(6)
C61 0.0213(8) 0.0449(10) 0.0278(8) -0.0131(7) -0.0028(6) -0.0009(7)
C62 0.0259(8) 0.0398(10) 0.0289(8) -0.0159(7) 0.0078(7) -0.0122(7)
C63 0.0346(9) 0.0243(7) 0.0259(8) -0.0066(6) 0.0099(7) -0.0071(6)
C64 0.0254(7) 0.0222(7) 0.0199(7) -0.0030(5) 0.0018(6) -0.0016(6)
C1_1 0.070(2) 0.0426(16) 0.0270(12) 0.0104(11) -0.0021(14) 0.0119(14)
C2_1 0.109(4) 0.037(2) 0.047(2) 0.0095(16) 0.014(3) 0.009(2)
C3_1 0.138(5) 0.066(3) 0.075(3) 0.032(2) 0.051(3) 0.051(3)
C4_1 0.080(4) 0.123(6) 0.103(6) 0.067(4) 0.037(4) 0.060(4)
C5_1 0.068(3) 0.122(4) 0.078(3) 0.035(3) -0.006(2) 0.021(3)
C6_1 0.065(3) 0.071(3) 0.0364(19) 0.0005(18) -0.0066(17) 0.011(2)
C7_1 0.070(2) 0.064(2) 0.0418(16) 0.0134(15) 0.0027(15) 0.0035(17)
C1_2 0.046(5) 0.032(5) 0.031(5) 0.007(4) -0.010(4) -0.006(4)
C2_2 0.053(6) 0.066(9) 0.021(5) -0.017(5) -0.006(5) 0.003(6)
C3_2 0.040(6) 0.063(7) 0.040(6) -0.010(6) -0.008(5) 0.013(5)
C4_2 0.044(6) 0.057(7) 0.048(6) -0.010(6) -0.015(5) 0.019(5)
C5_2 0.052(6) 0.048(7) 0.041(6) -0.008(5) -0.016(5) 0.019(5)
C6_2 0.044(7) 0.047(7) 0.034(6) -0.001(5) -0.009(5) 0.011(5)
C7_2 0.078(8) 0.041(7) 0.039(6) 0.008(6) -0.033(6) -0.009(6)

loop_
_atom_type_symbol
_atom_type_description
_atom_type_scat_dispersion_real
_atom_type_scat_dispersion_imag
_atom_type_scat_source
C C 0.0033 0.0016 'International Tables Vol C Tables 4.2.6.8 and 6.1.1.4'
H H 0.0000 0.0000 'International Tables Vol C Tables 4.2.6.8 and 6.1.1.4'
Cl Cl 0.1484 0.1585 'International Tables Vol C Tables 4.2.6.8 and 6.1.1.4'
Ga Ga 0.2307 1.6083 'International Tables Vol C Tables 4.2.6.8 and 6.1.1.4'
N N 0.0061 0.0033 'International Tables Vol C Tables 4.2.6.8 and 6.1.1.4'
P P 0.1023 0.0942 'International Tables Vol C Tables 4.2.6.8 and 6.1.1.4'
S S 0.1246 0.1234 'International Tables Vol C Tables 4.2.6.8 and 6.1.1.4'

loop_
_geom_angle_atom_site_label_1
_geom_angle_atom_site_label_2
_geom_angle_atom_site_label_3
_geom_angle
_geom_angle_site_symmetry_1
_geom_angle_site_symmetry_3
_geom_angle_publ_flag
N2 Ga1 N1 95.83(5) . . ?
N2 Ga1 Cl1 102.52(3) . . ?
N1 Ga1 Cl1 102.19(3) . . ?
N2 Ga1 P1 108.18(3) . . ?
N1 Ga1 P1 119.75(3) . . ?
Cl1 Ga1 P1 123.687(14) . . ?
N3 Ga2 N4 94.85(5) . . ?
N3 Ga2 S1 110.65(4) . . ?
N4 Ga2 S1 116.31(4) . . ?
N3 Ga2 P1 117.43(4) . . ?
N4 Ga2 P1 109.01(4) . . ?
S1 Ga2 P1 108.411(14) . . ?
C59 S1 Ga2 115.72(5) . . ?
Ga1 P1 Ga2 112.152(15) . . ?
C1 N1 C6 119.86(11) . . ?
C1 N1 Ga1 118.29(9) . . ?
C6 N1 Ga1 121.52(8) . . ?
C3 N2 C18 120.14(11) . . ?
C3 N2 Ga1 119.13(9) . . ?
C18 N2 Ga1 120.69(9) . . ?
C30 N3 C35 116.90(11) . . ?
C30 N3 Ga2 120.73(9) . . ?
C35 N3 Ga2 122.35(9) . . ?
C32 N4 C47 118.46(12) . . ?
C32 N4 Ga2 121.29(10) . . ?
C47 N4 Ga2 120.22(9) . . ?
N1 C1 C2 124.07(12) . . ?
N1 C1 C4 120.27(12) . . ?
C2 C1 C4 115.65(12) . . ?
C3 C2 C1 128.30(13) . . ?
N2 C3 C2 122.97(12) . . ?
N2 C3 C5 119.44(12) . . ?
C2 C3 C5 117.57(12) . . ?
C7 C6 C11 121.35(12) . . ?
C7 C6 N1 120.32(12) . . ?
C11 C6 N1 118.33(11) . . ?
C8 C7 C6 117.78(13) . . ?
C8 C7 C12 118.30(12) . . ?
C6 C7 C12 123.90(12) . . ?
C9 C8 C7 121.58(13) . . ?
C8 C9 C10 119.97(13) . . ?
C9 C10 C11 121.13(13) . . ?
C10 C11 C6 118.19(13) . . ?
C10 C11 C15 120.40(12) . . ?
C6 C11 C15 121.36(12) . . ?
C7 C12 C14 111.68(12) . . ?
C7 C12 C13 110.67(12) . . ?
C14 C12 C13 109.68(12) . . ?
C11 C15 C17 113.34(13) . . ?
C11 C15 C16 111.17(12) . . ?
C17 C15 C16 109.69(14) . . ?
C19 C18 C23 121.57(12) . . ?
C19 C18 N2 120.53(11) . . ?
C23 C18 N2 117.82(12) . . ?
C20 C19 C18 117.95(12) . . ?
C20 C19 C24 118.90(12) . . ?
C18 C19 C24 123.14(12) . . ?
C21 C20 C19 121.28(14) . . ?
C20 C21 C22 119.98(14) . . ?
C21 C22 C23 121.23(13) . . ?
C22 C23 C18 117.90(13) . . ?
C22 C23 C27 121.10(13) . . ?
C18 C23 C27 120.99(13) . . ?
C19 C24 C26 110.78(11) . . ?
C19 C24 C25 110.19(11) . . ?
C26 C24 C25 110.18(12) . . ?
C23 C27 C29 112.64(16) . . ?
C23 C27 C28 111.84(14) . . ?
C29 C27 C28 110.46(14) . . ?
N3 C30 C31 124.00(12) . . ?
N3 C30 C33 119.81(12) . . ?
C31 C30 C33 116.18(12) . . ?
C32 C31 C30 128.09(13) . . ?
N4 C32 C31 123.50(13) . . ?
N4 C32 C34 120.04(13) . . ?
C31 C32 C34 116.46(13) . . ?
C36 C35 C40 121.68(13) . . ?
C36 C35 N3 121.03(12) . . ?
C40 C35 N3 117.22(12) . . ?
C37 C36 C35 117.71(13) . . ?
C37 C36 C41 119.09(13) . . ?
C35 C36 C41 123.20(12) . . ?
C38 C37 C36 121.59(14) . . ?
C37 C38 C39 119.85(14) . . ?
C38 C39 C40 121.14(14) . . ?
C39 C40 C35 117.96(13) . . ?
C39 C40 C44 120.46(13) . . ?
C35 C40 C44 121.52(12) . . ?
C36 C41 C43 110.66(12) . . ?
C36 C41 C42 111.91(13) . . ?
C43 C41 C42 109.52(13) . . ?
C46 C44 C40 113.45(13) . . ?
C46 C44 C45 109.86(14) . . ?
C40 C44 C45 111.81(13) . . ?
C52 C47 C48 121.42(13) . . ?
C52 C47 N4 119.04(13) . . ?
C48 C47 N4 119.54(13) . . ?
C49 C48 C47 118.13(15) . . ?
C49 C48 C53 119.27(14) . . ?
C47 C48 C53 122.59(13) . . ?
C50 C49 C48 121.24(16) . . ?
C49 C50 C51 119.95(15) . . ?
C50 C51 C52 121.16(16) . . ?
C51 C52 C47 118.08(15) . . ?
C51 C52 C56 119.00(15) . . ?
C47 C52 C56 122.91(13) . . ?
C48 C53 C55 111.43(14) . . ?
C48 C53 C54 112.28(14) . . ?
C55 C53 C54 109.10(15) . . ?
C52 C56 C58 112.17(17) . . ?
C52 C56 C57 111.69(16) . . ?
C58 C56 C57 108.96(16) . . ?
C64 C59 C60 118.47(14) . . ?
C64 C59 S1 126.07(12) . . ?
C60 C59 S1 115.45(12) . . ?
C61 C60 C59 120.67(16) . . ?
C60 C61 C62 120.55(17) . . ?
C63 C62 C61 119.26(16) . . ?
C62 C63 C64 120.67(17) . . ?
C59 C64 C63 120.33(15) . . ?
C6_1 C1_1 C2_1 118.7(4) . . ?
C6_1 C1_1 C7_1 119.8(3) . . ?
C2_1 C1_1 C7_1 121.5(4) . . ?
C3_1 C2_1 C1_1 119.9(5) . . ?
C2_1 C3_1 C4_1 121.7(5) . . ?
C3_1 C4_1 C5_1 119.1(5) . . ?
C4_1 C5_1 C6_1 119.1(5) . . ?
C1_1 C6_1 C5_1 121.5(4) . . ?
C2_2 C1_2 C6_2 119.7(7) . . ?
C2_2 C1_2 C7_2 120.6(9) . . ?
C6_2 C1_2 C7_2 119.7(9) . . ?
C3_2 C2_2 C1_2 119.1(8) . . ?
C4_2 C3_2 C2_2 121.4(9) . . ?
C3_2 C4_2 C5_2 119.3(8) . . ?
C6_2 C5_2 C4_2 120.1(8) . . ?
C5_2 C6_2 C1_2 120.4(8) . . ?

loop_
_geom_bond_atom_site_label_1
_geom_bond_atom_site_label_2
_geom_bond_distance
_geom_bond_site_symmetry_2
_geom_bond_publ_flag
Ga1 N2 1.9585(11) . ?
Ga1 N1 1.9640(11) . ?
Ga1 Cl1 2.2098(3) . ?
Ga1 P1 2.3144(4) . ?
Ga2 N3 1.9669(11) . ?
Ga2 N4 1.9723(12) . ?
Ga2 S1 2.2551(4) . ?
Ga2 P1 2.3304(4) . ?
S1 C59 1.7665(15) . ?
N1 C1 1.3355(17) . ?
N1 C6 1.4545(17) . ?
N2 C3 1.3335(18) . ?
N2 C18 1.4424(17) . ?
N3 C30 1.3343(17) . ?
N3 C35 1.4492(17) . ?
N4 C32 1.3349(18) . ?
N4 C47 1.4464(18) . ?
C1 C2 1.4073(19) . ?
C1 C4 1.5066(19) . ?
C2 C3 1.3997(19) . ?
C3 C5 1.5095(19) . ?
C6 C7 1.4076(18) . ?
C6 C11 1.4112(19) . ?
C7 C8 1.4025(19) . ?
C7 C12 1.520(2) . ?
C8 C9 1.378(2) . ?
C9 C10 1.384(2) . ?
C10 C11 1.3982(19) . ?
C11 C15 1.521(2) . ?
C12 C14 1.531(2) . ?
C12 C13 1.539(2) . ?
C15 C17 1.526(2) . ?
C15 C16 1.535(2) . ?
C18 C19 1.4042(19) . ?
C18 C23 1.4114(19) . ?
C19 C20 1.3968(19) . ?
C19 C24 1.5169(18) . ?
C20 C21 1.382(2) . ?
C21 C22 1.384(2) . ?
C22 C23 1.395(2) . ?
C23 C27 1.519(2) . ?
C24 C26 1.530(2) . ?
C24 C25 1.5366(19) . ?
C27 C29 1.529(2) . ?
C27 C28 1.530(3) . ?
C30 C31 1.4015(19) . ?
C30 C33 1.5054(19) . ?
C31 C32 1.4007(19) . ?
C32 C34 1.504(2) . ?
C35 C36 1.4052(19) . ?
C35 C40 1.412(2) . ?
C36 C37 1.400(2) . ?
C36 C41 1.522(2) . ?
C37 C38 1.382(2) . ?
C38 C39 1.387(2) . ?
C39 C40 1.399(2) . ?
C40 C44 1.522(2) . ?
C41 C43 1.532(2) . ?
C41 C42 1.536(2) . ?
C44 C46 1.519(2) . ?
C44 C45 1.528(2) . ?
C47 C52 1.405(2) . ?
C47 C48 1.405(2) . ?
C48 C49 1.396(2) . ?
C48 C53 1.516(2) . ?
C49 C50 1.380(3) . ?
C50 C51 1.384(3) . ?
C51 C52 1.397(2) . ?
C52 C56 1.520(2) . ?
C53 C55 1.531(2) . ?
C53 C54 1.532(2) . ?
C56 C58 1.524(3) . ?
C56 C57 1.529(3) . ?
C59 C64 1.391(2) . ?
C59 C60 1.405(2) . ?
C60 C61 1.381(2) . ?
C61 C62 1.386(3) . ?
C62 C63 1.384(3) . ?
C63 C64 1.393(2) . ?
C1_1 C6_1 1.375(5) . ?
C1_1 C2_1 1.389(5) . ?
C1_1 C7_1 1.478(5) . ?
C2_1 C3_1 1.366(6) . ?
C3_1 C4_1 1.375(7) . ?
C4_1 C5_1 1.385(7) . ?
C5_1 C6_1 1.388(6) . ?
C1_2 C2_2 1.389(11) . ?
C1_2 C6_2 1.405(10) . ?
C1_2 C7_2 1.435(12) . ?
C2_2 C3_2 1.389(11) . ?
C3_2 C4_2 1.377(10) . ?
C4_2 C5_2 1.400(11) . ?
C5_2 C6_2 1.371(10) . ?
